data_4127160
loop_
_publ_author_name
'Paul, Mithun'
'Chakraborty, Shaunak'
'Desiraju, Gautam R.'

_publ_section_title
;
 Six-component Molecular Solids, ABC[D1-(x+y)ExFy]2.
;
_journal_name_full 'Journal of the American Chemical Society'
_journal_paper_doi 10.1021/jacs.7b12501
_journal_year 2018
_chemical_formula_moiety 'C12 H12 N2, C10 H8 N2, 2(C6.32 H5 Br0.34 Cl0.34 O2), C8 H12 N2'
_chemical_formula_sum 'C42.63 H42 Br0.68 Cl0.69 N6 O4'
_chemical_formula_weight 781.21
_space_group_crystal_system triclinic
_space_group_IT_number 2
_space_group_name_Hall '-P 1'
_space_group_name_H-M_alt 'P -1'
_symmetry_space_group_name_Hall '-P 1'
_symmetry_space_group_name_H-M 'P -1'
_atom_sites_solution_hydrogens geom
_audit_creation_method SHELXL-2014/7
_cell_angle_alpha 97.104(17)
_cell_angle_beta 95.388(11)
_cell_angle_gamma 91.808(10)
_cell_formula_units_Z 1
_cell_length_a 7.566(6)
_cell_length_b 8.792(7)
_cell_length_c 14.496(12)
_cell_measurement_reflns_used 2933
_cell_measurement_temperature 143(2)
_cell_measurement_theta_max 33.6
_cell_measurement_theta_min 2.3
_cell_volume 951.7(13)
_computing_structure_refinement 'SHELXL-2014/7 (Sheldrick, 2014)'
_diffrn_ambient_temperature 143(2)
_diffrn_measured_fraction_theta_full 0.994
_diffrn_measured_fraction_theta_max 0.994
_diffrn_measurement_device_type CCD
_diffrn_radiation_type MoK\a
_diffrn_radiation_wavelength 0.71073
_diffrn_reflns_av_R_equivalents 0.0796
_diffrn_reflns_av_unetI/netI 0.0675
_diffrn_reflns_Laue_measured_fraction_full 0.994
_diffrn_reflns_Laue_measured_fraction_max 0.994
_diffrn_reflns_limit_h_max 9
_diffrn_reflns_limit_h_min -9
_diffrn_reflns_limit_k_max 11
_diffrn_reflns_limit_k_min -11
_diffrn_reflns_limit_l_max 18
_diffrn_reflns_limit_l_min -18
_diffrn_reflns_number 10133
_diffrn_reflns_point_group_measured_fraction_full 0.994
_diffrn_reflns_point_group_measured_fraction_max 0.994
_diffrn_reflns_theta_full 25.242
_diffrn_reflns_theta_max 27.500
_diffrn_reflns_theta_min 2.337
_exptl_absorpt_coefficient_mu 0.845
_exptl_crystal_density_diffrn 1.331
_exptl_crystal_description block
_exptl_crystal_F_000 405.0
_refine_diff_density_max 0.381
_refine_diff_density_min -0.419
_refine_diff_density_rms 0.058
_refine_ls_extinction_method none
_refine_ls_goodness_of_fit_ref 1.070
_refine_ls_hydrogen_treatment constr
_refine_ls_matrix_type full
_refine_ls_number_parameters 252
_refine_ls_number_reflns 4349
_refine_ls_number_restraints 0
_refine_ls_restrained_S_all 1.070
_refine_ls_R_factor_all 0.0645
_refine_ls_R_factor_gt 0.0552
_refine_ls_shift/su_max 0.001
_refine_ls_shift/su_mean 0.000
_refine_ls_structure_factor_coef Fsqd
_refine_ls_weighting_details 'w=1/[\s^2^(Fo^2^)+(0.0493P)^2^+0.3840P] where P=(Fo^2^+2Fc^2^)/3'
_refine_ls_weighting_scheme calc
_refine_ls_wR_factor_gt 0.1414
_refine_ls_wR_factor_ref 0.1472
_reflns_Friedel_coverage 0.000
_reflns_number_gt 3680
_reflns_number_total 4349
_reflns_threshold_expression 'I > 2\s(I)'
_cod_data_source_file ja7b12501_si_003.cif
_cod_data_source_block S2
_cod_original_cell_volume 951.8(13)
_cod_database_code 4127160
_shelx_shelxl_version_number 2014/7
_shelx_space_group_comment
;
The symmetry employed for this shelxl refinement is uniquely defined
by the following loop, which should always be used as a source of
symmetry information in preference to the above space-group names.
They are only intended as comments.
;

loop_
_space_group_symop_operation_xyz
'x, y, z'
'-x, -y, -z'

loop_
_atom_site_label
_atom_site_type_symbol
_atom_site_fract_x
_atom_site_fract_y
_atom_site_fract_z
_atom_site_U_iso_or_equiv
_atom_site_adp_type
_atom_site_occupancy
_atom_site_site_symmetry_order
_atom_site_calc_flag
_atom_site_refinement_flags_posn
_atom_site_refinement_flags_adp
_atom_site_refinement_flags_occupancy
Br1 Br 0.1593(4) 0.9477(2) 0.1445(2) 0.0341(5) Uani 0.3405 1 d . . P
C100 C 0.163(4) 0.914(3) 0.1571(18) 0.0341(5) Uani 0.3155 1 d . . P
Cl1 Cl 0.1599(16) 0.9804(10) 0.1351(8) 0.0341(5) Uani 0.3442 1 d . . P
C1 C -0.0440(3) 0.9323(3) 0.19428(15) 0.0353(5) Uani 1 1 d . . .
C2 C -0.0586(3) 0.8257(3) 0.25710(16) 0.0384(5) Uani 1 1 d . . .
C3 C -0.2197(3) 0.7994(3) 0.29241(18) 0.0456(6) Uani 1 1 d . . .
H3 H -0.2304 0.7270 0.3335 0.055 Uiso 1 1 calc R U .
C4 C -0.3634(3) 0.8818(3) 0.26592(19) 0.0483(6) Uani 1 1 d . . .
H4 H -0.4719 0.8637 0.2888 0.058 Uiso 1 1 calc R U .
C5 C -0.3488(3) 0.9914(3) 0.20569(18) 0.0464(6) Uani 1 1 d . . .
H5 H -0.4464 1.0478 0.1895 0.056 Uiso 1 1 calc R U .
C6 C -0.1893(3) 1.0170(3) 0.16967(15) 0.0367(5) Uani 1 1 d . . .
C7 C -0.0275(4) 0.5112(4) -0.04956(19) 0.0566(7) Uani 1 1 d . . .
H7A H -0.0249 0.4139 -0.0889 0.068 Uiso 1 1 calc R U .
H7B H 0.0575 0.5819 -0.0698 0.068 Uiso 1 1 calc R U .
C8 C -0.2107(3) 0.5727(3) -0.06273(17) 0.0443(5) Uani 1 1 d . . .
C9 C -0.2426(4) 0.7184(3) -0.0237(2) 0.0568(7) Uani 1 1 d . . .
H9 H -0.1516 0.7790 0.0117 0.068 Uiso 1 1 calc R U .
C10 C -0.4085(4) 0.7741(3) -0.0371(2) 0.0568(7) Uani 1 1 d . . .
H10 H -0.4263 0.8732 -0.0100 0.068 Uiso 1 1 calc R U .
C11 C -0.3533(4) 0.4886(3) -0.11309(19) 0.0509(6) Uani 1 1 d . . .
H11 H -0.3391 0.3887 -0.1400 0.061 Uiso 1 1 calc R U .
C12 C -0.5158(4) 0.5529(3) -0.1233(2) 0.0518(6) Uani 1 1 d . . .
H12 H -0.6094 0.4942 -0.1578 0.062 Uiso 1 1 calc R U .
C17 C -0.3575(4) 0.8192(3) 0.5231(2) 0.0590(7) Uani 1 1 d . . .
H17 H -0.3315 0.8982 0.4887 0.071 Uiso 1 1 calc R U .
C18 C -0.3254(4) 0.8463(3) 0.6177(2) 0.0589(7) Uani 1 1 d . . .
H18 H -0.2795 0.9413 0.6470 0.071 Uiso 1 1 calc R U .
C19 C -0.3626(4) 0.7293(3) 0.6690(2) 0.0587(7) Uani 1 1 d . . .
H19 H -0.3415 0.7437 0.7338 0.070 Uiso 1 1 calc R U .
C20 C -0.4313(4) 0.5907(3) 0.62278(19) 0.0527(6) Uani 1 1 d . . .
H20 H -0.4565 0.5098 0.6559 0.063 Uiso 1 1 calc R U .
C21 C -0.4622(3) 0.5738(3) 0.52717(17) 0.0427(5) Uani 1 1 d . . .
N3 N -0.4245(3) 0.6856(3) 0.47654(16) 0.0537(6) Uani 1 1 d . . .
N2 N -0.5466(3) 0.6945(3) -0.08661(16) 0.0497(5) Uani 1 1 d . . .
O1 O 0.0892(2) 0.7496(2) 0.28080(13) 0.0531(5) Uani 1 1 d . . .
H1 H 0.0695 0.6971 0.3220 0.080 Uiso 1 1 calc R U .
O2 O -0.1671(2) 1.1211(2) 0.10986(13) 0.0495(4) Uani 1 1 d . . .
H2 H -0.2530 1.1756 0.1080 0.074 Uiso 1 1 calc R U .
C13 C -0.0846(4) 0.3741(4) 0.30996(19) 0.0586(7) Uani 1 1 d . . .
H13A H -0.1329 0.2710 0.3061 0.088 Uiso 0.5 1 calc R U P
H13B H -0.1704 0.4361 0.2811 0.088 Uiso 0.5 1 calc R U P
H13C H 0.0212 0.3741 0.2782 0.088 Uiso 0.5 1 calc R U P
H13D H -0.0551 0.4498 0.2709 0.088 Uiso 0.5 1 calc R U P
H13E H -0.0176 0.2847 0.2959 0.088 Uiso 0.5 1 calc R U P
H13F H -0.2093 0.3467 0.2988 0.088 Uiso 0.5 1 calc R U P
C14 C -0.0404(3) 0.4383(3) 0.41038(16) 0.0384(5) Uani 1 1 d . . .
C15 C 0.0683(3) 0.6449(3) 0.51673(17) 0.0383(5) Uani 1 1 d . . .
C16 C 0.1433(4) 0.8069(3) 0.5330(2) 0.0551(7) Uani 1 1 d . . .
H16A H 0.1661 0.8389 0.5989 0.083 Uiso 0.5 1 calc R U P
H16B H 0.2523 0.8127 0.5043 0.083 Uiso 0.5 1 calc R U P
H16C H 0.0596 0.8729 0.5062 0.083 Uiso 0.5 1 calc R U P
H16D H 0.1526 0.8441 0.4740 0.083 Uiso 0.5 1 calc R U P
H16E H 0.0664 0.8703 0.5686 0.083 Uiso 0.5 1 calc R U P
H16F H 0.2590 0.8101 0.5668 0.083 Uiso 0.5 1 calc R U P
N1 N 0.0289(3) 0.5824(2) 0.42820(14) 0.0403(4) Uani 1 1 d . . .

loop_
_atom_site_aniso_label
_atom_site_aniso_U_11
_atom_site_aniso_U_22
_atom_site_aniso_U_33
_atom_site_aniso_U_23
_atom_site_aniso_U_13
_atom_site_aniso_U_12
Br1 0.0351(2) 0.0324(19) 0.0412(13) 0.0271(10) 0.0088(7) -0.0005(13)
C100 0.0351(2) 0.0324(19) 0.0412(13) 0.0271(10) 0.0088(7) -0.0005(13)
Cl1 0.0351(2) 0.0324(19) 0.0412(13) 0.0271(10) 0.0088(7) -0.0005(13)
C1 0.0367(11) 0.0370(11) 0.0321(10) 0.0029(9) 0.0041(8) 0.0017(8)
C2 0.0391(12) 0.0396(12) 0.0372(11) 0.0069(10) 0.0031(9) 0.0048(9)
C3 0.0471(14) 0.0463(13) 0.0473(13) 0.0155(11) 0.0121(10) 0.0026(10)
C4 0.0368(12) 0.0567(15) 0.0543(14) 0.0120(12) 0.0136(10) 0.0037(10)
C5 0.0384(13) 0.0520(14) 0.0510(14) 0.0106(12) 0.0083(10) 0.0103(10)
C6 0.0410(12) 0.0382(11) 0.0311(10) 0.0051(9) 0.0026(8) 0.0037(9)
C7 0.0476(15) 0.0734(19) 0.0503(15) 0.0107(14) 0.0022(11) 0.0210(13)
C8 0.0460(13) 0.0480(13) 0.0398(12) 0.0101(11) 0.0000(10) 0.0108(10)
C9 0.0566(16) 0.0465(14) 0.0614(17) -0.0030(13) -0.0143(13) 0.0094(12)
C10 0.0602(17) 0.0457(14) 0.0625(17) 0.0025(13) -0.0043(13) 0.0188(12)
C11 0.0564(16) 0.0436(13) 0.0500(14) 0.0011(12) -0.0049(12) 0.0104(11)
C12 0.0467(14) 0.0504(15) 0.0570(16) 0.0091(13) -0.0055(12) 0.0028(11)
C17 0.0662(18) 0.0449(14) 0.0663(18) 0.0029(13) 0.0200(14) -0.0139(12)
C18 0.0536(16) 0.0508(15) 0.0686(18) -0.0119(14) 0.0163(13) -0.0085(12)
C19 0.0645(18) 0.0589(17) 0.0500(15) -0.0073(14) 0.0124(13) -0.0043(13)
C20 0.0608(17) 0.0508(15) 0.0468(14) 0.0018(12) 0.0142(12) -0.0017(12)
C21 0.0394(12) 0.0443(13) 0.0456(13) 0.0035(11) 0.0145(10) 0.0005(10)
N3 0.0620(14) 0.0471(12) 0.0525(13) 0.0032(11) 0.0166(11) -0.0107(10)
N2 0.0442(12) 0.0544(13) 0.0532(12) 0.0167(11) 0.0024(9) 0.0138(10)
O1 0.0474(10) 0.0615(12) 0.0581(11) 0.0305(10) 0.0114(8) 0.0151(8)
O2 0.0517(11) 0.0526(10) 0.0501(10) 0.0227(9) 0.0107(8) 0.0150(8)
C13 0.0687(19) 0.0590(17) 0.0449(14) 0.0022(13) -0.0042(13) 0.0001(14)
C14 0.0376(11) 0.0366(11) 0.0411(12) 0.0068(10) 0.0016(9) 0.0025(9)
C15 0.0383(12) 0.0313(10) 0.0454(12) 0.0063(9) 0.0025(9) 0.0019(8)
C16 0.0575(16) 0.0350(12) 0.0721(18) 0.0083(13) 0.0046(13) -0.0083(11)
N1 0.0435(11) 0.0340(10) 0.0450(11) 0.0129(8) 0.0024(8) 0.0014(8)

loop_
_atom_type_symbol
_atom_type_description
_atom_type_scat_dispersion_real
_atom_type_scat_dispersion_imag
_atom_type_scat_source
C C 0.0033 0.0016 'International Tables Vol C Tables 4.2.6.8 and 6.1.1.4'
H H 0.0000 0.0000 'International Tables Vol C Tables 4.2.6.8 and 6.1.1.4'
N N 0.0061 0.0033 'International Tables Vol C Tables 4.2.6.8 and 6.1.1.4'
O O 0.0106 0.0060 'International Tables Vol C Tables 4.2.6.8 and 6.1.1.4'
Cl Cl 0.1484 0.1585 'International Tables Vol C Tables 4.2.6.8 and 6.1.1.4'
Br Br -0.2901 2.4595 'International Tables Vol C Tables 4.2.6.8 and 6.1.1.4'

loop_
_geom_angle_atom_site_label_1
_geom_angle_atom_site_label_2
_geom_angle_atom_site_label_3
_geom_angle
_geom_angle_site_symmetry_1
_geom_angle_site_symmetry_3
Cl1 C100 C1 94(3) . .
C100 Cl1 C1 64(3) . .
C6 C1 C2 119.9(2) . .
C6 C1 C100 134.0(6) . .
C2 C1 C100 105.9(6) . .
C6 C1 Br1 122.35(19) . .
C2 C1 Br1 117.71(17) . .
C100 C1 Br1 11.9(5) . .
C6 C1 Cl1 113.2(3) . .
C2 C1 Cl1 127.0(3) . .
C100 C1 Cl1 21.5(7) . .
Br1 C1 Cl1 9.6(3) . .
O1 C2 C3 122.4(2) . .
O1 C2 C1 117.3(2) . .
C3 C2 C1 120.3(2) . .
C4 C3 C2 119.2(2) . .
C4 C3 H3 120.4 . .
C2 C3 H3 120.4 . .
C3 C4 C5 121.0(2) . .
C3 C4 H4 119.5 . .
C5 C4 H4 119.5 . .
C6 C5 C4 120.1(2) . .
C6 C5 H5 120.0 . .
C4 C5 H5 120.0 . .
O2 C6 C5 122.9(2) . .
O2 C6 C1 117.5(2) . .
C5 C6 C1 119.6(2) . .
C7 C7 C8 113.0(3) 2_565 .
C7 C7 H7A 109.0 2_565 .
C8 C7 H7A 109.0 . .
C7 C7 H7B 109.0 2_565 .
C8 C7 H7B 109.0 . .
H7A C7 H7B 107.8 . .
C9 C8 C11 116.7(2) . .
C9 C8 C7 120.2(2) . .
C11 C8 C7 123.1(3) . .
C10 C9 C8 119.9(3) . .
C10 C9 H9 120.1 . .
C8 C9 H9 120.1 . .
N2 C10 C9 123.9(3) . .
N2 C10 H10 118.0 . .
C9 C10 H10 118.0 . .
C12 C11 C8 119.9(3) . .
C12 C11 H11 120.1 . .
C8 C11 H11 120.1 . .
N2 C12 C11 123.5(2) . .
N2 C12 H12 118.2 . .
C11 C12 H12 118.2 . .
N3 C17 C18 123.9(3) . .
N3 C17 H17 118.0 . .
C18 C17 H17 118.0 . .
C17 C18 C19 118.3(3) . .
C17 C18 H18 120.9 . .
C19 C18 H18 120.9 . .
C18 C19 C20 119.0(3) . .
C18 C19 H19 120.5 . .
C20 C19 H19 120.5 . .
C21 C20 C19 119.0(3) . .
C21 C20 H20 120.5 . .
C19 C20 H20 120.5 . .
N3 C21 C20 122.6(2) . .
N3 C21 C21 115.8(3) . 2_466
C20 C21 C21 121.6(3) . 2_466
C21 N3 C17 117.2(2) . .
C12 N2 C10 116.1(2) . .
C2 O1 H1 109.5 . .
C6 O2 H2 109.5 . .
C14 C13 H13A 109.5 . .
C14 C13 H13B 109.5 . .
H13A C13 H13B 109.5 . .
C14 C13 H13C 109.5 . .
H13A C13 H13C 109.5 . .
H13B C13 H13C 109.5 . .
C14 C13 H13D 109.5 . .
H13A C13 H13D 141.1 . .
H13B C13 H13D 56.3 . .
H13C C13 H13D 56.3 . .
C14 C13 H13E 109.5 . .
H13A C13 H13E 56.3 . .
H13B C13 H13E 141.1 . .
H13C C13 H13E 56.3 . .
H13D C13 H13E 109.5 . .
C14 C13 H13F 109.5 . .
H13A C13 H13F 56.3 . .
H13B C13 H13F 56.3 . .
H13C C13 H13F 141.1 . .
H13D C13 H13F 109.5 . .
H13E C13 H13F 109.5 . .
N1 C14 C15 120.1(2) . 2_566
N1 C14 C13 117.2(2) . .
C15 C14 C13 122.7(2) 2_566 .
N1 C15 C14 120.6(2) . 2_566
N1 C15 C16 117.2(2) . .
C14 C15 C16 122.2(2) 2_566 .
C15 C16 H16A 109.5 . .
C15 C16 H16B 109.5 . .
H16A C16 H16B 109.5 . .
C15 C16 H16C 109.5 . .
H16A C16 H16C 109.5 . .
H16B C16 H16C 109.5 . .
C15 C16 H16D 109.5 . .
H16A C16 H16D 141.1 . .
H16B C16 H16D 56.3 . .
H16C C16 H16D 56.3 . .
C15 C16 H16E 109.5 . .
H16A C16 H16E 56.3 . .
H16B C16 H16E 141.1 . .
H16C C16 H16E 56.3 . .
H16D C16 H16E 109.5 . .
C15 C16 H16F 109.5 . .
H16A C16 H16F 56.3 . .
H16B C16 H16F 56.3 . .
H16C C16 H16F 141.1 . .
H16D C16 H16F 109.5 . .
H16E C16 H16F 109.5 . .
C15 N1 C14 119.2(2) . .

loop_
_geom_bond_atom_site_label_1
_geom_bond_atom_site_label_2
_geom_bond_distance
_geom_bond_site_symmetry_2
Br1 C1 1.768(4) .
C100 Cl1 0.70(2) .
C100 C1 1.71(3) .
Cl1 C1 1.895(11) .
C1 C6 1.391(3) .
C1 C2 1.395(3) .
C2 O1 1.359(3) .
C2 C3 1.389(4) .
C3 C4 1.376(4) .
C3 H3 0.9300 .
C4 C5 1.387(4) .
C4 H4 0.9300 .
C5 C6 1.382(4) .
C5 H5 0.9300 .
C6 O2 1.353(3) .
C7 C7 1.497(5) 2_565
C7 C8 1.508(4) .
C7 H7A 0.9700 .
C7 H7B 0.9700 .
C8 C9 1.372(4) .
C8 C11 1.383(4) .
C9 C10 1.367(4) .
C9 H9 0.9300 .
C10 N2 1.336(4) .
C10 H10 0.9300 .
C11 C12 1.372(4) .
C11 H11 0.9300 .
C12 N2 1.329(4) .
C12 H12 0.9300 .
C17 N3 1.340(4) .
C17 C18 1.359(4) .
C17 H17 0.9300 .
C18 C19 1.378(4) .
C18 H18 0.9300 .
C19 C20 1.377(4) .
C19 H19 0.9300 .
C20 C21 1.372(4) .
C20 H20 0.9300 .
C21 N3 1.337(3) .
C21 C21 1.499(5) 2_466
O1 H1 0.8200 .
O2 H2 0.8200 .
C13 C14 1.497(4) .
C13 H13A 0.9600 .
C13 H13B 0.9600 .
C13 H13C 0.9600 .
C13 H13D 0.9600 .
C13 H13E 0.9600 .
C13 H13F 0.9600 .
C14 N1 1.341(3) .
C14 C15 1.385(3) 2_566
C15 N1 1.335(3) .
C15 C14 1.385(3) 2_566
C15 C16 1.499(3) .
C16 H16A 0.9600 .
C16 H16B 0.9600 .
C16 H16C 0.9600 .
C16 H16D 0.9600 .
C16 H16E 0.9600 .
C16 H16F 0.9600 .

loop_
_geom_hbond_atom_site_label_D
_geom_hbond_atom_site_label_H
_geom_hbond_atom_site_label_A
_geom_hbond_distance_DH
_geom_hbond_distance_HA
_geom_hbond_distance_DA
_geom_hbond_angle_DHA
_geom_hbond_site_symmetry_A
C5 H5 Br1 0.93 3.07 3.740(5) 130.4 1_455
C9 H9 Br1 0.93 3.11 4.034(4) 172.8 .
C18 H18 Br1 0.93 3.10 3.773(5) 130.8 2_576
O1 H1 N1 0.82 1.98 2.802(3) 175.9 .
O2 H2 N2 0.82 1.95 2.767(3) 172.6 2_475
C5 H5 Br1 0.93 3.07 3.740(5) 130.4 1_455
C9 H9 Br1 0.93 3.11 4.034(4) 172.8 .
C18 H18 Br1 0.93 3.10 3.773(5) 130.8 2_576
O1 H1 N1 0.82 1.98 2.802(3) 175.9 .
O2 H2 N2 0.82 1.95 2.767(3) 172.6 2_475

loop_
_geom_torsion_atom_site_label_1
_geom_torsion_atom_site_label_2
_geom_torsion_atom_site_label_3
_geom_torsion_atom_site_label_4
_geom_torsion
_geom_torsion_site_symmetry_1
_geom_torsion_site_symmetry_4
Cl1 C100 C1 C6 16(4) . .
Cl1 C100 C1 C2 -169(3) . .
Cl1 C100 C1 Br1 3.3(11) . .
C100 Cl1 C1 C6 -167(3) . .
C100 Cl1 C1 C2 13(4) . .
C100 Cl1 C1 Br1 -4.1(13) . .
C6 C1 C2 O1 -178.0(2) . .
C100 C1 C2 O1 6.6(10) . .
Br1 C1 C2 O1 4.8(3) . .
Cl1 C1 C2 O1 1.6(6) . .
C6 C1 C2 C3 2.5(3) . .
C100 C1 C2 C3 -172.9(10) . .
Br1 C1 C2 C3 -174.6(2) . .
Cl1 C1 C2 C3 -177.8(5) . .
O1 C2 C3 C4 179.4(2) . .
C1 C2 C3 C4 -1.1(4) . .
C2 C3 C4 C5 -0.8(4) . .
C3 C4 C5 C6 1.4(4) . .
C4 C5 C6 O2 179.3(2) . .
C4 C5 C6 C1 -0.1(4) . .
C2 C1 C6 O2 178.7(2) . .
C100 C1 C6 O2 -7.5(13) . .
Br1 C1 C6 O2 -4.3(3) . .
Cl1 C1 C6 O2 -1.0(5) . .
C2 C1 C6 C5 -1.9(3) . .
C100 C1 C6 C5 171.9(13) . .
Br1 C1 C6 C5 175.1(2) . .
Cl1 C1 C6 C5 178.4(4) . .
C7 C7 C8 C9 66.9(5) 2_565 .
C7 C7 C8 C11 -112.9(4) 2_565 .
C11 C8 C9 C10 -1.0(4) . .
C7 C8 C9 C10 179.1(3) . .
C8 C9 C10 N2 0.2(5) . .
C9 C8 C11 C12 1.1(4) . .
C7 C8 C11 C12 -179.1(3) . .
C8 C11 C12 N2 -0.3(5) . .
N3 C17 C18 C19 0.4(5) . .
C17 C18 C19 C20 -0.4(4) . .
C18 C19 C20 C21 -0.6(4) . .
C19 C20 C21 N3 1.5(4) . .
C19 C20 C21 C21 -179.6(3) . 2_466
C20 C21 N3 C17 -1.4(4) . .
C21 C21 N3 C17 179.6(3) 2_466 .
C18 C17 N3 C21 0.5(5) . .
C11 C12 N2 C10 -0.5(4) . .
C9 C10 N2 C12 0.6(5) . .
C14 C15 N1 C14 0.9(4) 2_566 .
C16 C15 N1 C14 -179.3(2) . .
C15 C14 N1 C15 -0.9(4) 2_566 .
C13 C14 N1 C15 179.2(2) . .
